data_7061132
loop_
_publ_author_name
'Boruah, Dhruba Jyoti'
'Kathirvelan, Devarajan'
'Borra, Satheesh'
'Maurya, Ram Awatar'
'Yuvaraj, Panneerselvam'

_publ_section_title
;
 Design, synthesis via a one-pot approach and molecular docking studies of
 novel pyrrolo[2,1-a]isoquinoline derivatives
;
_journal_issue 2
_journal_name_full 'New Journal of Chemistry'
_journal_page_first 792
_journal_page_last 797
_journal_paper_doi 10.1039/D1NJ04115K
_journal_volume 46
_journal_year 2022
_chemical_formula_moiety 'C34 H30 N2 O3'
_chemical_formula_sum 'C34 H30 N2 O3'
_chemical_formula_weight 514.60
_space_group_crystal_system monoclinic
_space_group_IT_number 14
_space_group_name_Hall '-P 2ybc'
_space_group_name_H-M_alt 'P 1 21/c 1'
_atom_sites_solution_hydrogens geom
_audit_block_doi 10.5517/ccdc.csd.cc24lhfp
_audit_creation_method SHELXL-2018/3
_audit_update_record
;
2020-07-24 deposited with the CCDC.	2021-11-26 downloaded from the CCDC.
;
_cell_angle_alpha 90
_cell_angle_beta 103.4630(10)
_cell_angle_gamma 90
_cell_formula_units_Z 4
_cell_length_a 9.56320(10)
_cell_length_b 17.8067(3)
_cell_length_c 16.1958(3)
_cell_measurement_reflns_used 4055
_cell_measurement_temperature 294(2)
_cell_measurement_theta_max 26.248
_cell_measurement_theta_min 2.287
_cell_volume 2682.18(7)
_computing_cell_refinement '<i>SAINT</i> (Bruker, 2008)'
_computing_data_collection '<i>APEX2</i> (Bruker, 2008)'
_computing_data_reduction <i>SAINT</i>
_computing_molecular_graphics '<i>ORTEP-3</i> (Farrugia, 2012)'
_computing_publication_material '<i>SHELXL-97</i> and <i>PLATON</i> (Spek, 2009)'
_computing_structure_refinement 'SHELXL-2018/3 (Sheldrick, 2015)'
_computing_structure_solution '<i>SHELXS-97</i> (Sheldrick, 2015)'
_diffrn_ambient_temperature 294(2)
_diffrn_measured_fraction_theta_full 0.999
_diffrn_measured_fraction_theta_max 0.999
_diffrn_measurement_device_type 'Bruker D8 QUEST'
_diffrn_measurement_method '\w and \f scans'
_diffrn_radiation_type MoK\a
_diffrn_radiation_wavelength 0.71073
_diffrn_reflns_av_R_equivalents 0.0552
_diffrn_reflns_av_unetI/netI 0.0474
_diffrn_reflns_Laue_measured_fraction_full 0.999
_diffrn_reflns_Laue_measured_fraction_max 0.999
_diffrn_reflns_limit_h_max 11
_diffrn_reflns_limit_h_min -11
_diffrn_reflns_limit_k_max 22
_diffrn_reflns_limit_k_min -22
_diffrn_reflns_limit_l_max 19
_diffrn_reflns_limit_l_min -20
_diffrn_reflns_number 24289
_diffrn_reflns_point_group_measured_fraction_full 0.999
_diffrn_reflns_point_group_measured_fraction_max 0.999
_diffrn_reflns_theta_full 25.242
_diffrn_reflns_theta_max 26.248
_diffrn_reflns_theta_min 2.287
_diffrn_source PHOTON-100
_diffrn_standards_decay_% 0
_diffrn_standards_interval_time 0
_diffrn_standards_number 0
_exptl_absorpt_coefficient_mu 0.081
_exptl_absorpt_correction_T_max 0.7461
_exptl_absorpt_correction_T_min 0.5646
_exptl_absorpt_correction_type multi-scan
_exptl_absorpt_process_details '<i>SADABS</i> (Bruker, 2008)'
_exptl_crystal_colour 'White Crystalline'
_exptl_crystal_density_diffrn 1.274
_exptl_crystal_description Block
_exptl_crystal_F_000 1088
_exptl_crystal_size_max 0.260
_exptl_crystal_size_mid 0.240
_exptl_crystal_size_min 0.130
_refine_diff_density_max 0.277
_refine_diff_density_min -0.271
_refine_diff_density_rms 0.059
_refine_ls_extinction_coef 0.0194(18)
_refine_ls_extinction_expression Fc^*^=kFc[1+0.001xFc^2^\l^3^/sin(2\q)]^-1/4^
_refine_ls_extinction_method 'SHELXL-2018/3 (Sheldrick 2015)'
_refine_ls_goodness_of_fit_ref 1.057
_refine_ls_hydrogen_treatment constr
_refine_ls_matrix_type full
_refine_ls_number_parameters 378
_refine_ls_number_reflns 5392
_refine_ls_number_restraints 0
_refine_ls_restrained_S_all 1.057
_refine_ls_R_factor_all 0.0740
_refine_ls_R_factor_gt 0.0549
_refine_ls_shift/su_max 0.000
_refine_ls_shift/su_mean 0.000
_refine_ls_structure_factor_coef Fsqd
_refine_ls_weighting_details 'w=1/[\s^2^(Fo^2^)+(0.0596P)^2^+0.9731P] where P=(Fo^2^+2Fc^2^)/3'
_refine_ls_weighting_scheme calc
_refine_ls_wR_factor_gt 0.1326
_refine_ls_wR_factor_ref 0.1500
_reflns_Friedel_coverage 0.000
_reflns_number_gt 4055
_reflns_number_total 5392
_reflns_threshold_expression 'I > 2\s(I)'
_cod_data_source_file d1nj04115k2.cif
_cod_data_source_block I
_cod_depositor_comments 'Adding full bibliography for 7061132.cif.'
_cod_original_sg_symbol_H-M 'P 21/c'
_cod_database_code 7061132
_publcif_datablock.id {226ed30f-b9a9-40b4-ab7c-53c02c473c1f}

_shelx_space_group_comment
;
The symmetry employed for this shelxl refinement is uniquely defined
by the following loop, which should always be used as a source of
symmetry information in preference to the above space-group names.
They are only intended as comments.
;
_shelx_estimated_absorpt_t_min 0.979
_shelx_estimated_absorpt_t_max 0.989
_publcif_funding_html
;
;

loop_
_space_group_symop_operation_xyz
'x, y, z'
'-x, y+1/2, -z+1/2'
'-x, -y, -z'
'x, -y-1/2, z-1/2'

loop_
_atom_site_label
_atom_site_type_symbol
_atom_site_fract_x
_atom_site_fract_y
_atom_site_fract_z
_atom_site_U_iso_or_equiv
_atom_site_adp_type
_atom_site_occupancy
_atom_site_site_symmetry_order
_atom_site_calc_flag
_atom_site_refinement_flags_posn
_atom_site_refinement_flags_adp
_atom_site_refinement_flags_occupancy
_atom_site_disorder_assembly
_atom_site_disorder_group
C1 C 0.45237(18) 0.17258(9) 0.65454(10) 0.0364(4) Uani 1 1 d . . . . .
C2 C 0.5168(2) 0.13833(10) 0.58325(12) 0.0477(5) Uani 1 1 d . . . . .
C3 C 0.2724(2) 0.12530(12) 0.54118(13) 0.0565(5) Uani 1 1 d . . . . .
C4 C 0.1366(3) 0.10544(17) 0.49516(18) 0.0894(9) Uani 1 1 d . . . . .
H4 H 0.123236 0.082540 0.442290 0.107 Uiso 1 1 calc R U . . .
C5 C 0.0218(3) 0.1208(2) 0.5305(2) 0.0980(10) Uani 1 1 d . . . . .
H5 H -0.070714 0.108826 0.500469 0.118 Uiso 1 1 calc R U . . .
C6 C 0.0409(3) 0.15315(15) 0.6082(2) 0.0798(8) Uani 1 1 d . . . . .
H6 H -0.038468 0.162133 0.630833 0.096 Uiso 1 1 calc R U . . .
C7 C 0.1778(2) 0.17309(11) 0.65466(15) 0.0554(5) Uani 1 1 d . . . . .
H7 H 0.190464 0.195198 0.707921 0.066 Uiso 1 1 calc R U . . .
C8 C 0.29365(19) 0.15931(9) 0.61987(11) 0.0424(4) Uani 1 1 d . . . . .
C9 C 0.50773(17) 0.25580(9) 0.67049(10) 0.0348(4) Uani 1 1 d . . . . .
H9 H 0.571280 0.266517 0.632420 0.042 Uiso 1 1 calc R U . . .
C10 C 0.59873(17) 0.25789(9) 0.76322(10) 0.0345(4) Uani 1 1 d . . . . .
H10 H 0.536795 0.274815 0.799987 0.041 Uiso 1 1 calc R U . . .
C11 C 0.63487(18) 0.17513(9) 0.78235(11) 0.0371(4) Uani 1 1 d . . . . .
H11 H 0.713413 0.160449 0.756180 0.045 Uiso 1 1 calc R U . . .
C12 C 0.67097(19) 0.15110(10) 0.87454(11) 0.0414(4) Uani 1 1 d . . . . .
C13 C 0.7489(2) 0.19687(12) 0.93798(12) 0.0511(5) Uani 1 1 d . . . . .
H13 H 0.778261 0.244053 0.924086 0.061 Uiso 1 1 calc R U . . .
C14 C 0.7837(2) 0.17333(14) 1.02200(13) 0.0617(6) Uani 1 1 d . . . . .
H14 H 0.834362 0.204980 1.064177 0.074 Uiso 1 1 calc R U . . .
C15 C 0.7429(3) 0.10300(14) 1.04262(14) 0.0660(6) Uani 1 1 d . . . . .
H15 H 0.767621 0.086499 1.098612 0.079 Uiso 1 1 calc R U . . .
C16 C 0.6659(3) 0.05745(13) 0.98033(14) 0.0636(6) Uani 1 1 d . . . . .
H16 H 0.638671 0.010022 0.994858 0.076 Uiso 1 1 calc R U . . .
C17 C 0.6272(2) 0.08011(10) 0.89583(12) 0.0507(5) Uani 1 1 d . . . . .
C18 C 0.5325(3) 0.02998(11) 0.83072(14) 0.0682(6) Uani 1 1 d . . . . .
H18A H 0.438276 0.026993 0.843211 0.082 Uiso 1 1 calc R U . . .
H18B H 0.573035 -0.020214 0.835906 0.082 Uiso 1 1 calc R U . . .
C19 C 0.5151(2) 0.05637(10) 0.74008(13) 0.0531(5) Uani 1 1 d . . . . .
H19A H 0.597591 0.041011 0.718881 0.064 Uiso 1 1 calc R U . . .
H19B H 0.429642 0.034135 0.704232 0.064 Uiso 1 1 calc R U . . .
C20 C 0.38423(18) 0.31186(9) 0.65192(11) 0.0405(4) Uani 1 1 d . . . . .
C21 C 0.31330(19) 0.32850(10) 0.56177(12) 0.0441(4) Uani 1 1 d . . . . .
C22 C 0.3756(2) 0.31240(13) 0.49475(13) 0.0568(5) Uani 1 1 d . . . . .
H22 H 0.466073 0.290240 0.505273 0.068 Uiso 1 1 calc R U . . .
C23 C 0.3042(3) 0.32903(18) 0.41217(15) 0.0801(8) Uani 1 1 d . . . . .
H23 H 0.346619 0.317948 0.367439 0.096 Uiso 1 1 calc R U . . .
C24 C 0.1709(3) 0.3619(2) 0.39645(17) 0.0919(9) Uani 1 1 d . . . . .
H24 H 0.123330 0.373198 0.340956 0.110 Uiso 1 1 calc R U . . .
C25 C 0.1074(3) 0.37812(19) 0.46176(18) 0.0870(9) Uani 1 1 d . . . . .
H25 H 0.016652 0.400013 0.450581 0.104 Uiso 1 1 calc R U . . .
C26 C 0.1781(2) 0.36199(14) 0.54424(15) 0.0651(6) Uani 1 1 d . . . . .
H26 H 0.134980 0.373595 0.588537 0.078 Uiso 1 1 calc R U . . .
C27 C 0.72319(18) 0.31229(10) 0.77270(10) 0.0389(4) Uani 1 1 d . . . . .
C28 C 0.7103(2) 0.38438(11) 0.80001(15) 0.0592(6) Uani 1 1 d . . . . .
H28 H 0.626648 0.398125 0.816054 0.071 Uiso 1 1 calc R U . . .
C29 C 0.8179(3) 0.43727(13) 0.80446(19) 0.0763(7) Uani 1 1 d . . . . .
H29 H 0.805176 0.484444 0.826256 0.092 Uiso 1 1 calc R U . A 1
C31 C 0.9578(3) 0.3480(2) 0.75420(16) 0.0756(8) Uani 1 1 d . . . . .
H31 H 1.044071 0.335606 0.740431 0.091 Uiso 1 1 calc R U . B 1
C32 C 0.8500(2) 0.29514(14) 0.75054(14) 0.0621(6) Uani 1 1 d . . . . .
H32 H 0.863719 0.246669 0.732578 0.075 Uiso 1 1 calc R U . . .
C34 C 0.4232(4) 0.0829(2) 0.43975(17) 0.1040(11) Uani 1 1 d . . . . .
H34A H 0.377398 0.115384 0.394153 0.156 Uiso 1 1 calc R U . . .
H34B H 0.379916 0.033972 0.431314 0.156 Uiso 1 1 calc R U . . .
H34C H 0.523707 0.078960 0.440848 0.156 Uiso 1 1 calc R U . . .
N1 N 0.4057(2) 0.11374(10) 0.52025(10) 0.0610(5) Uani 1 1 d . . . . .
N2 N 0.50279(15) 0.13804(7) 0.73800(9) 0.0378(3) Uani 1 1 d . . . . .
O1 O 0.64374(17) 0.13467(9) 0.58340(10) 0.0689(4) Uani 1 1 d . . . . .
O2 O 0.34144(17) 0.34039(8) 0.70954(9) 0.0623(4) Uani 1 1 d . . . . .
C30 C 0.9293(6) 0.4252(4) 0.7811(5) 0.0509(13) Uani 0.703(5) 1 d . . P C 1
O3 O 1.0271(4) 0.4826(2) 0.7877(2) 0.0880(11) Uani 0.703(5) 1 d . . P C 1
C33 C 1.1093(5) 0.4878(3) 0.7296(4) 0.1061(16) Uani 0.703(5) 1 d . . P C 1
H33A H 1.187754 0.452904 0.743889 0.159 Uiso 0.703(5) 1 calc R U P C 1
H33B H 1.146414 0.537910 0.729791 0.159 Uiso 0.703(5) 1 calc R U P C 1
H33C H 1.051666 0.476262 0.674164 0.159 Uiso 0.703(5) 1 calc R U P C 1
C30D C 0.9660(13) 0.4024(8) 0.7789(10) 0.038(3) Uani 0.297(5) 1 d . . P C 2
O3D O 1.0825(5) 0.4458(3) 0.7771(4) 0.0555(19) Uani 0.297(5) 1 d . . P C 2
C33D C 1.0612(12) 0.5247(8) 0.7831(10) 0.1061(16) Uani 0.297(5) 1 d . . P C 2
H33D H 0.995982 0.541998 0.732326 0.159 Uiso 0.297(5) 1 calc R U P C 2
H33E H 1.151672 0.550118 0.789735 0.159 Uiso 0.297(5) 1 calc R U P C 2
H33F H 1.021692 0.535005 0.831213 0.159 Uiso 0.297(5) 1 calc R U P C 2

loop_
_atom_site_aniso_label
_atom_site_aniso_U_11
_atom_site_aniso_U_22
_atom_site_aniso_U_33
_atom_site_aniso_U_23
_atom_site_aniso_U_13
_atom_site_aniso_U_12
C1 0.0427(9) 0.0343(8) 0.0313(9) -0.0016(7) 0.0069(7) 0.0024(7)
C2 0.0604(12) 0.0421(10) 0.0423(11) -0.0026(8) 0.0154(9) 0.0080(8)
C3 0.0645(13) 0.0543(12) 0.0429(11) -0.0055(9) -0.0031(9) -0.0016(9)
C4 0.088(2) 0.100(2) 0.0611(16) -0.0223(14) -0.0211(14) -0.0112(16)
C5 0.0588(16) 0.114(2) 0.104(2) -0.0113(19) -0.0163(16) -0.0156(15)
C6 0.0486(13) 0.0852(18) 0.102(2) 0.0002(16) 0.0102(13) -0.0070(11)
C7 0.0471(11) 0.0543(12) 0.0637(13) 0.0005(10) 0.0109(9) -0.0031(9)
C8 0.0477(10) 0.0363(9) 0.0395(10) 0.0009(7) 0.0027(8) -0.0033(7)
C9 0.0364(8) 0.0347(8) 0.0333(9) 0.0016(7) 0.0078(7) 0.0012(6)
C10 0.0392(8) 0.0328(8) 0.0312(8) 0.0002(6) 0.0077(7) 0.0014(6)
C11 0.0404(9) 0.0336(8) 0.0360(9) -0.0011(7) 0.0062(7) 0.0033(7)
C12 0.0430(9) 0.0409(9) 0.0379(9) 0.0046(7) 0.0047(7) 0.0064(7)
C13 0.0499(10) 0.0577(12) 0.0412(11) 0.0051(9) 0.0017(8) -0.0048(9)
C14 0.0592(12) 0.0798(15) 0.0400(11) 0.0023(10) -0.0009(9) -0.0070(11)
C15 0.0701(14) 0.0820(16) 0.0401(11) 0.0190(11) 0.0011(10) 0.0028(12)
C16 0.0801(15) 0.0555(12) 0.0517(13) 0.0179(10) 0.0082(11) 0.0038(11)
C17 0.0628(12) 0.0405(10) 0.0450(11) 0.0074(8) 0.0050(9) 0.0064(8)
C18 0.1059(18) 0.0349(10) 0.0559(13) 0.0073(9) 0.0029(12) -0.0072(11)
C19 0.0722(13) 0.0310(9) 0.0506(11) -0.0035(8) 0.0031(10) 0.0010(8)
C20 0.0429(9) 0.0334(8) 0.0449(10) 0.0025(7) 0.0098(8) 0.0005(7)
C21 0.0399(9) 0.0419(9) 0.0483(11) 0.0099(8) 0.0055(8) -0.0011(7)
C22 0.0460(10) 0.0762(14) 0.0462(12) 0.0111(10) 0.0064(9) 0.0067(10)
C23 0.0600(14) 0.133(2) 0.0449(13) 0.0145(14) 0.0070(10) 0.0095(14)
C24 0.0611(15) 0.154(3) 0.0523(15) 0.0281(16) -0.0034(12) 0.0117(16)
C25 0.0482(13) 0.130(2) 0.0765(18) 0.0317(17) 0.0008(12) 0.0222(14)
C26 0.0499(12) 0.0824(15) 0.0620(14) 0.0184(12) 0.0109(10) 0.0150(11)
C27 0.0434(9) 0.0422(9) 0.0282(8) 0.0028(7) 0.0029(7) -0.0036(7)
C28 0.0521(11) 0.0405(10) 0.0813(16) -0.0040(10) 0.0082(10) -0.0036(8)
C29 0.0698(16) 0.0496(13) 0.100(2) -0.0049(12) 0.0009(15) -0.0189(11)
C31 0.0572(15) 0.117(2) 0.0569(15) -0.0147(15) 0.0210(11) -0.0315(15)
C32 0.0599(12) 0.0724(14) 0.0601(13) -0.0176(11) 0.0264(10) -0.0149(10)
C34 0.147(3) 0.120(3) 0.0453(15) -0.0297(15) 0.0226(16) 0.018(2)
N1 0.0810(13) 0.0648(11) 0.0351(9) -0.0150(8) 0.0088(8) 0.0053(9)
N2 0.0475(8) 0.0298(7) 0.0332(8) -0.0005(6) 0.0033(6) -0.0005(6)
O1 0.0660(10) 0.0789(11) 0.0693(10) -0.0106(8) 0.0309(8) 0.0141(8)
O2 0.0726(10) 0.0610(9) 0.0523(9) -0.0046(7) 0.0126(7) 0.0279(7)
C30 0.047(4) 0.047(3) 0.052(2) -0.003(2) -0.003(3) -0.011(2)
O3 0.075(2) 0.078(2) 0.113(2) -0.0193(18) 0.0286(17) -0.0446(17)
C33 0.075(3) 0.085(3) 0.168(5) 0.009(3) 0.049(3) -0.024(2)
C30D 0.018(4) 0.052(8) 0.040(4) 0.009(5) -0.004(3) 0.000(4)
O3D 0.032(3) 0.038(3) 0.095(4) 0.008(3) 0.012(2) 0.005(2)
C33D 0.075(3) 0.085(3) 0.168(5) 0.009(3) 0.049(3) -0.024(2)

loop_
_atom_type_symbol
_atom_type_description
_atom_type_scat_dispersion_real
_atom_type_scat_dispersion_imag
_atom_type_scat_source
C C 0.0033 0.0016 'International Tables Vol C Tables 4.2.6.8 and 6.1.1.4'
H H 0.0000 0.0000 'International Tables Vol C Tables 4.2.6.8 and 6.1.1.4'
N N 0.0061 0.0033 'International Tables Vol C Tables 4.2.6.8 and 6.1.1.4'
O O 0.0106 0.0060 'International Tables Vol C Tables 4.2.6.8 and 6.1.1.4'

loop_
_citation_id
_citation_doi
_citation_year
1 10.1107/S2056989020010300 2020

loop_
_geom_angle_atom_site_label_1
_geom_angle_atom_site_label_2
_geom_angle_atom_site_label_3
_geom_angle
_geom_angle_site_symmetry_1
_geom_angle_site_symmetry_3
_geom_angle_publ_flag
N2 C1 C8 111.41(14) . . ?
N2 C1 C2 114.80(14) . . ?
C8 C1 C2 101.57(14) . . ?
N2 C1 C9 102.62(13) . . ?
C8 C1 C9 118.62(13) . . ?
C2 C1 C9 108.34(13) . . ?
O1 C2 N1 126.09(18) . . ?
O1 C2 C1 126.04(18) . . ?
N1 C2 C1 107.87(16) . . ?
C8 C3 C4 121.7(2) . . ?
C8 C3 N1 109.83(17) . . ?
C4 C3 N1 128.4(2) . . ?
C5 C4 C3 117.6(3) . . ?
C5 C4 H4 121.2 . . ?
C3 C4 H4 121.2 . . ?
C6 C5 C4 121.4(2) . . ?
C6 C5 H5 119.3 . . ?
C4 C5 H5 119.3 . . ?
C5 C6 C7 121.0(3) . . ?
C5 C6 H6 119.5 . . ?
C7 C6 H6 119.5 . . ?
C8 C7 C6 118.5(2) . . ?
C8 C7 H7 120.7 . . ?
C6 C7 H7 120.7 . . ?
C7 C8 C3 119.72(18) . . ?
C7 C8 C1 130.93(17) . . ?
C3 C8 C1 109.30(16) . . ?
C20 C9 C10 114.22(13) . . ?
C20 C9 C1 111.66(13) . . ?
C10 C9 C1 105.83(12) . . ?
C20 C9 H9 108.3 . . ?
C10 C9 H9 108.3 . . ?
C1 C9 H9 108.3 . . ?
C27 C10 C11 117.44(14) . . ?
C27 C10 C9 111.35(13) . . ?
C11 C10 C9 102.86(12) . . ?
C27 C10 H10 108.3 . . ?
C11 C10 H10 108.3 . . ?
C9 C10 H10 108.3 . . ?
N2 C11 C12 109.30(14) . . ?
N2 C11 C10 101.99(13) . . ?
C12 C11 C10 117.47(14) . . ?
N2 C11 H11 109.2 . . ?
C12 C11 H11 109.2 . . ?
C10 C11 H11 109.2 . . ?
C13 C12 C17 119.26(17) . . ?
C13 C12 C11 121.67(16) . . ?
C17 C12 C11 119.05(16) . . ?
C12 C13 C14 120.95(19) . . ?
C12 C13 H13 119.5 . . ?
C14 C13 H13 119.5 . . ?
C15 C14 C13 119.7(2) . . ?
C15 C14 H14 120.1 . . ?
C13 C14 H14 120.1 . . ?
C16 C15 C14 119.7(2) . . ?
C16 C15 H15 120.2 . . ?
C14 C15 H15 120.2 . . ?
C15 C16 C17 121.8(2) . . ?
C15 C16 H16 119.1 . . ?
C17 C16 H16 119.1 . . ?
C16 C17 C12 118.54(19) . . ?
C16 C17 C18 119.59(18) . . ?
C12 C17 C18 121.77(17) . . ?
C17 C18 C19 113.97(17) . . ?
C17 C18 H18A 108.8 . . ?
C19 C18 H18A 108.8 . . ?
C17 C18 H18B 108.8 . . ?
C19 C18 H18B 108.8 . . ?
H18A C18 H18B 107.7 . . ?
N2 C19 C18 108.79(15) . . ?
N2 C19 H19A 109.9 . . ?
C18 C19 H19A 109.9 . . ?
N2 C19 H19B 109.9 . . ?
C18 C19 H19B 109.9 . . ?
H19A C19 H19B 108.3 . . ?
O2 C20 C21 120.81(16) . . ?
O2 C20 C9 120.49(16) . . ?
C21 C20 C9 118.65(15) . . ?
C22 C21 C26 118.54(18) . . ?
C22 C21 C20 123.13(16) . . ?
C26 C21 C20 118.33(17) . . ?
C21 C22 C23 120.5(2) . . ?
C21 C22 H22 119.7 . . ?
C23 C22 H22 119.7 . . ?
C24 C23 C22 119.9(2) . . ?
C24 C23 H23 120.1 . . ?
C22 C23 H23 120.1 . . ?
C25 C24 C23 120.5(2) . . ?
C25 C24 H24 119.8 . . ?
C23 C24 H24 119.8 . . ?
C24 C25 C26 120.0(2) . . ?
C24 C25 H25 120.0 . . ?
C26 C25 H25 120.0 . . ?
C25 C26 C21 120.6(2) . . ?
C25 C26 H26 119.7 . . ?
C21 C26 H26 119.7 . . ?
C28 C27 C32 116.22(17) . . ?
C28 C27 C10 120.25(16) . . ?
C32 C27 C10 123.42(16) . . ?
C27 C28 C29 122.2(2) . . ?
C27 C28 H28 118.9 . . ?
C29 C28 H28 118.9 . . ?
C30 C29 C28 123.5(4) . . ?
C28 C29 C30D 113.2(6) . . ?
C30 C29 H29 118.3 . . ?
C28 C29 H29 118.3 . . ?
C30D C31 C32 129.4(8) . . ?
C32 C31 C30 117.1(3) . . ?
C32 C31 H31 121.5 . . ?
C30 C31 H31 121.5 . . ?
C27 C32 C31 122.0(2) . . ?
C27 C32 H32 119.0 . . ?
C31 C32 H32 119.0 . . ?
N1 C34 H34A 109.5 . . ?
N1 C34 H34B 109.5 . . ?
H34A C34 H34B 109.5 . . ?
N1 C34 H34C 109.5 . . ?
H34A C34 H34C 109.5 . . ?
H34B C34 H34C 109.5 . . ?
C2 N1 C3 111.39(16) . . ?
C2 N1 C34 123.9(2) . . ?
C3 N1 C34 124.6(2) . . ?
C11 N2 C19 112.59(14) . . ?
C11 N2 C1 109.07(13) . . ?
C19 N2 C1 116.65(13) . . ?
C29 C30 O3 118.0(5) . . ?
C29 C30 C31 118.9(5) . . ?
O3 C30 C31 123.0(4) . . ?
C33 O3 C30 119.3(4) . . ?
O3 C33 H33A 109.5 . . ?
O3 C33 H33B 109.5 . . ?
H33A C33 H33B 109.5 . . ?
O3 C33 H33C 109.5 . . ?
H33A C33 H33C 109.5 . . ?
H33B C33 H33C 109.5 . . ?
C31 C30D O3D 120.5(11) . . ?
C31 C30D C29 116.3(11) . . ?
O3D C30D C29 122.3(9) . . ?
C30D O3D C33D 115.3(8) . . ?
O3D C33D H33D 109.5 . . ?
O3D C33D H33E 109.5 . . ?
H33D C33D H33E 109.5 . . ?
O3D C33D H33F 109.5 . . ?
H33D C33D H33F 109.5 . . ?
H33E C33D H33F 109.5 . . ?

loop_
_geom_bond_atom_site_label_1
_geom_bond_atom_site_label_2
_geom_bond_distance
_geom_bond_site_symmetry_2
_geom_bond_publ_flag
C1 N2 1.461(2) . ?
C1 C8 1.509(2) . ?
C1 C2 1.555(2) . ?
C1 C9 1.575(2) . ?
C2 O1 1.215(2) . ?
C2 N1 1.363(3) . ?
C3 C8 1.383(3) . ?
C3 C4 1.385(3) . ?
C3 N1 1.408(3) . ?
C4 C5 1.379(4) . ?
C4 H4 0.9300 . ?
C5 C6 1.356(4) . ?
C5 H5 0.9300 . ?
C6 C7 1.396(3) . ?
C6 H6 0.9300 . ?
C7 C8 1.377(3) . ?
C7 H7 0.9300 . ?
C9 C20 1.522(2) . ?
C9 C10 1.551(2) . ?
C9 H9 0.9800 . ?
C10 C27 1.515(2) . ?
C10 C11 1.529(2) . ?
C10 H10 0.9800 . ?
C11 N2 1.458(2) . ?
C11 C12 1.514(2) . ?
C11 H11 0.9800 . ?
C12 C13 1.385(3) . ?
C12 C17 1.400(3) . ?
C13 C14 1.388(3) . ?
C13 H13 0.9300 . ?
C14 C15 1.376(3) . ?
C14 H14 0.9300 . ?
C15 C16 1.368(3) . ?
C15 H15 0.9300 . ?
C16 C17 1.392(3) . ?
C16 H16 0.9300 . ?
C17 C18 1.511(3) . ?
C18 C19 1.513(3) . ?
C18 H18A 0.9700 . ?
C18 H18B 0.9700 . ?
C19 N2 1.459(2) . ?
C19 H19A 0.9700 . ?
C19 H19B 0.9700 . ?
C20 O2 1.214(2) . ?
C20 C21 1.489(3) . ?
C21 C22 1.384(3) . ?
C21 C26 1.392(3) . ?
C22 C23 1.385(3) . ?
C22 H22 0.9300 . ?
C23 C24 1.372(4) . ?
C23 H23 0.9300 . ?
C24 C25 1.368(4) . ?
C24 H24 0.9300 . ?
C25 C26 1.380(3) . ?
C25 H25 0.9300 . ?
C26 H26 0.9300 . ?
C27 C28 1.372(3) . ?
C27 C32 1.376(3) . ?
C28 C29 1.384(3) . ?
C28 H28 0.9300 . ?
C29 C30 1.230(7) . ?
C29 C30D 1.685(11) . ?
C29 H29 0.9300 . ?
C31 C30D 1.044(14) . ?
C31 C32 1.386(3) . ?
C31 C30 1.487(6) . ?
C31 H31 0.9300 . ?
C32 H32 0.9300 . ?
C34 N1 1.460(3) . ?
C34 H34A 0.9600 . ?
C34 H34B 0.9600 . ?
C34 H34C 0.9600 . ?
C30 O3 1.372(7) . ?
O3 C33 1.363(6) . ?
C33 H33A 0.9600 . ?
C33 H33B 0.9600 . ?
C33 H33C 0.9600 . ?
C30D O3D 1.362(16) . ?
O3D C33D 1.425(16) . ?
C33D H33D 0.9600 . ?
C33D H33E 0.9600 . ?
C33D H33F 0.9600 . ?

loop_
_geom_torsion_atom_site_label_1
_geom_torsion_atom_site_label_2
_geom_torsion_atom_site_label_3
_geom_torsion_atom_site_label_4
_geom_torsion
_geom_torsion_site_symmetry_1
_geom_torsion_site_symmetry_2
_geom_torsion_site_symmetry_3
_geom_torsion_site_symmetry_4
_geom_torsion_publ_flag
N2 C1 C2 O1 -58.3(3) . . . . ?
C8 C1 C2 O1 -178.64(19) . . . . ?
C9 C1 C2 O1 55.7(2) . . . . ?
N2 C1 C2 N1 122.21(17) . . . . ?
C8 C1 C2 N1 1.87(19) . . . . ?
C9 C1 C2 N1 -123.79(16) . . . . ?
C8 C3 C4 C5 0.1(4) . . . . ?
N1 C3 C4 C5 178.0(3) . . . . ?
C3 C4 C5 C6 -1.1(5) . . . . ?
C4 C5 C6 C7 1.0(5) . . . . ?
C5 C6 C7 C8 0.0(4) . . . . ?
C6 C7 C8 C3 -1.0(3) . . . . ?
C6 C7 C8 C1 -178.5(2) . . . . ?
C4 C3 C8 C7 1.0(3) . . . . ?
N1 C3 C8 C7 -177.30(18) . . . . ?
C4 C3 C8 C1 178.9(2) . . . . ?
N1 C3 C8 C1 0.6(2) . . . . ?
N2 C1 C8 C7 53.4(2) . . . . ?
C2 C1 C8 C7 176.14(19) . . . . ?
C9 C1 C8 C7 -65.3(3) . . . . ?
N2 C1 C8 C3 -124.19(16) . . . . ?
C2 C1 C8 C3 -1.49(19) . . . . ?
C9 C1 C8 C3 117.04(17) . . . . ?
N2 C1 C9 C20 -119.90(14) . . . . ?
C8 C1 C9 C20 3.4(2) . . . . ?
C2 C1 C9 C20 118.29(15) . . . . ?
N2 C1 C9 C10 4.95(15) . . . . ?
C8 C1 C9 C10 128.20(15) . . . . ?
C2 C1 C9 C10 -116.86(14) . . . . ?
C20 C9 C10 C27 -90.44(16) . . . . ?
C1 C9 C10 C27 146.32(13) . . . . ?
C20 C9 C10 C11 142.93(14) . . . . ?
C1 C9 C10 C11 19.69(16) . . . . ?
C27 C10 C11 N2 -159.72(13) . . . . ?
C9 C10 C11 N2 -37.10(15) . . . . ?
C27 C10 C11 C12 80.86(19) . . . . ?
C9 C10 C11 C12 -156.51(14) . . . . ?
N2 C11 C12 C13 -152.62(16) . . . . ?
C10 C11 C12 C13 -37.1(2) . . . . ?
N2 C11 C12 C17 28.8(2) . . . . ?
C10 C11 C12 C17 144.30(17) . . . . ?
C17 C12 C13 C14 -0.1(3) . . . . ?
C11 C12 C13 C14 -178.62(18) . . . . ?
C12 C13 C14 C15 1.3(3) . . . . ?
C13 C14 C15 C16 -1.3(4) . . . . ?
C14 C15 C16 C17 0.1(4) . . . . ?
C15 C16 C17 C12 1.1(3) . . . . ?
C15 C16 C17 C18 -175.4(2) . . . . ?
C13 C12 C17 C16 -1.1(3) . . . . ?
C11 C12 C17 C16 177.48(18) . . . . ?
C13 C12 C17 C18 175.3(2) . . . . ?
C11 C12 C17 C18 -6.1(3) . . . . ?
C16 C17 C18 C19 -172.3(2) . . . . ?
C12 C17 C18 C19 11.4(3) . . . . ?
C17 C18 C19 N2 -39.1(3) . . . . ?
C10 C9 C20 O2 -17.6(2) . . . . ?
C1 C9 C20 O2 102.39(19) . . . . ?
C10 C9 C20 C21 164.85(14) . . . . ?
C1 C9 C20 C21 -75.11(18) . . . . ?
O2 C20 C21 C22 164.46(19) . . . . ?
C9 C20 C21 C22 -18.0(3) . . . . ?
O2 C20 C21 C26 -15.4(3) . . . . ?
C9 C20 C21 C26 162.10(18) . . . . ?
C26 C21 C22 C23 -0.3(3) . . . . ?
C20 C21 C22 C23 179.8(2) . . . . ?
C21 C22 C23 C24 0.2(4) . . . . ?
C22 C23 C24 C25 -0.3(5) . . . . ?
C23 C24 C25 C26 0.5(5) . . . . ?
C24 C25 C26 C21 -0.7(4) . . . . ?
C22 C21 C26 C25 0.6(3) . . . . ?
C20 C21 C26 C25 -179.6(2) . . . . ?
C11 C10 C27 C28 -146.20(18) . . . . ?
C9 C10 C27 C28 95.63(19) . . . . ?
C11 C10 C27 C32 37.7(2) . . . . ?
C9 C10 C27 C32 -80.5(2) . . . . ?
C32 C27 C28 C29 0.5(3) . . . . ?
C10 C27 C28 C29 -175.8(2) . . . . ?
C27 C28 C29 C30 3.3(5) . . . . ?
C27 C28 C29 C30D -3.5(6) . . . . ?
C28 C27 C32 C31 -1.0(3) . . . . ?
C10 C27 C32 C31 175.2(2) . . . . ?
C30D C31 C32 C27 7.7(11) . . . . ?
C30 C31 C32 C27 -1.6(5) . . . . ?
O1 C2 N1 C3 178.9(2) . . . . ?
C1 C2 N1 C3 -1.6(2) . . . . ?
O1 C2 N1 C34 -4.0(4) . . . . ?
C1 C2 N1 C34 175.5(2) . . . . ?
C8 C3 N1 C2 0.7(2) . . . . ?
C4 C3 N1 C2 -177.5(2) . . . . ?
C8 C3 N1 C34 -176.5(2) . . . . ?
C4 C3 N1 C34 5.4(4) . . . . ?
C12 C11 N2 C19 -60.42(18) . . . . ?
C10 C11 N2 C19 174.56(14) . . . . ?
C12 C11 N2 C1 168.44(13) . . . . ?
C10 C11 N2 C1 43.42(16) . . . . ?
C18 C19 N2 C11 66.5(2) . . . . ?
C18 C19 N2 C1 -166.26(17) . . . . ?
C8 C1 N2 C11 -158.01(13) . . . . ?
C2 C1 N2 C11 87.24(17) . . . . ?
C9 C1 N2 C11 -30.06(16) . . . . ?
C8 C1 N2 C19 73.06(19) . . . . ?
C2 C1 N2 C19 -41.7(2) . . . . ?
C9 C1 N2 C19 -158.99(15) . . . . ?
C28 C29 C30 O3 179.2(4) . . . . ?
C28 C29 C30 C31 -6.0(8) . . . . ?
C32 C31 C30 C29 5.2(7) . . . . ?
C32 C31 C30 O3 179.7(4) . . . . ?
C29 C30 O3 C33 -147.8(6) . . . . ?
C31 C30 O3 C33 37.7(8) . . . . ?
C32 C31 C30D O3D 179.5(6) . . . . ?
C32 C31 C30D C29 -10.8(16) . . . . ?
C28 C29 C30D C31 8.6(13) . . . . ?
C28 C29 C30D O3D 178.2(9) . . . . ?
C31 C30D O3D C33D 158.3(12) . . . . ?
C29 C30D O3D C33D -10.9(16) . . . . ?

loop_
_publcif_info_exptl_table_extra_item
sin_theta_over_lambda_max

loop_
_publcif_info_exptl_table_header_item
?
